data_1557248
loop_
_publ_author_name
'Peralta, Ricardo A.'
'Huxley, Michael T.'
'Young, Rosemary J.'
'Linder-Patton, Oliver M'
'Evans, Jack D.'
'Doonan, Christian J.'
'Sumby, Christopher J.'

_publ_section_title
;
 MOF matrix isolation: cooperative conformational mobility enables
 reliable single crystal transformations.
;
_journal_issue 0
_journal_name_full 'Faraday discussions'
_journal_page_first 84
_journal_page_last 99
_journal_paper_doi 10.1039/d0fd00012d
_journal_volume 225
_journal_year 2021
_chemical_formula_moiety 'C75 H66 Mn3 N12 O12, 2(C4 H10 O)'
_chemical_formula_sum 'C97 H126 Mn3 N12 O18'
_chemical_formula_weight 1912.91
_space_group_crystal_system triclinic
_space_group_IT_number 2
_space_group_name_Hall '-P 1'
_space_group_name_H-M_alt 'P -1'
_atom_sites_solution_hydrogens geom
_atom_sites_solution_primary direct
_audit_creation_date 2020-01-15
_audit_creation_method
;
Olex2 1.2
(compiled 2018.05.29 svn.r3508 for OlexSys, GUI svn.r5506)
;
_audit_update_record
;
2020-01-15 deposited with the CCDC.	2020-02-04 downloaded from the CCDC.
;
_cell_angle_alpha 99.40(3)
_cell_angle_beta 97.35(3)
_cell_angle_gamma 91.57(3)
_cell_formula_units_Z 2
_cell_length_a 12.364(3)
_cell_length_b 12.947(3)
_cell_length_c 30.366(6)
_cell_measurement_reflns_used 53314
_cell_measurement_temperature 100(2)
_cell_measurement_theta_max 29.162
_cell_measurement_theta_min 0.686
_cell_volume 4750.4(19)
_computing_cell_refinement 'XDS (Kabsch, 1993)'
_computing_data_collection 'BluIce (McPhillips, 2002)'
_computing_data_reduction 'XDS (Kabsch, 1993)'
_computing_molecular_graphics 'Olex2 (Dolomanov et al., 2009)'
_computing_publication_material 'Olex2 (Dolomanov et al., 2009)'
_computing_structure_refinement 'ShelXL (Sheldrick, 2015)'
_computing_structure_solution 'ShelXS (Sheldrick, 2008)'
_diffrn_ambient_temperature 100.15
_diffrn_measured_fraction_theta_full 0.880
_diffrn_measured_fraction_theta_max 0.665
_diffrn_measurement_device_type 'ADSC Quantum 210r'
_diffrn_measurement_method 'Phi Scan'
_diffrn_radiation_monochromator 'Silicon Double Crystal'
_diffrn_radiation_type Synchrotron
_diffrn_radiation_wavelength 0.7107
_diffrn_reflns_av_R_equivalents 0.0398
_diffrn_reflns_av_unetI/netI 0.0443
_diffrn_reflns_Laue_measured_fraction_full 0.880
_diffrn_reflns_Laue_measured_fraction_max 0.665
_diffrn_reflns_limit_h_max 13
_diffrn_reflns_limit_h_min -14
_diffrn_reflns_limit_k_max 16
_diffrn_reflns_limit_k_min -16
_diffrn_reflns_limit_l_max 36
_diffrn_reflns_limit_l_min -37
_diffrn_reflns_number 53314
_diffrn_reflns_point_group_measured_fraction_full 0.880
_diffrn_reflns_point_group_measured_fraction_max 0.665
_diffrn_reflns_theta_full 25.000
_diffrn_reflns_theta_max 29.162
_diffrn_reflns_theta_min 0.686
_diffrn_standards_number 0
_exptl_absorpt_coefficient_mu 0.466
_exptl_absorpt_correction_type multi-scan
_exptl_absorpt_process_details 'XDS (Kabsch, 1993)'
_exptl_crystal_colour colourless
_exptl_crystal_density_diffrn 1.337
_exptl_crystal_description plate
_exptl_crystal_F_000 2022
_exptl_crystal_size_max 0.7
_exptl_crystal_size_mid 0.3
_exptl_crystal_size_min 0.08
_platon_squeeze_details
;
                          ?
The structure contains solvent accessible voids that contain diethyl 
ether. To account for the removed electron density, 4 diethyl 
ether molecules (42e) per asymmetric unit were added to the formula. 
Two diethyl ether molecules were located in the difference map and refined 
giving a total of 6.
;
_refine_diff_density_max 1.623
_refine_diff_density_min -1.168
_refine_diff_density_rms 0.210
_refine_ls_extinction_method none
_refine_ls_goodness_of_fit_ref 2.437
_refine_ls_hydrogen_treatment constr
_refine_ls_matrix_type full
_refine_ls_number_parameters 1028
_refine_ls_number_reflns 17030
_refine_ls_number_restraints 0
_refine_ls_restrained_S_all 2.437
_refine_ls_R_factor_all 0.2500
_refine_ls_R_factor_gt 0.2135
_refine_ls_shift/su_max 0.001
_refine_ls_shift/su_mean 0.000
_refine_ls_structure_factor_coef Fsqd
_refine_ls_weighting_details 'w=1/[\s^2^(Fo^2^)+(0.2000P)^2^] where P=(Fo^2^+2Fc^2^)/3'
_refine_ls_weighting_scheme calc
_refine_ls_wR_factor_gt 0.5779
_refine_ls_wR_factor_ref 0.5982
_reflns_Friedel_coverage 0.000
_reflns_number_gt 10111
_reflns_number_total 17030
_reflns_threshold_expression 'I > 2\s(I)'
_cod_data_source_file d0fd00012d2.cif
_cod_data_source_block MnMOF-1(DEE)
_cod_depositor_comments 'Adding full bibliography for 1557244--1557251.cif.'
_cod_original_cell_volume 4750.4(17)
_cod_database_code 1557248
_shelx_shelxl_version_number 2014/7
_shelx_space_group_comment
;
The symmetry employed for this shelxl refinement is uniquely defined
by the following loop, which should always be used as a source of
symmetry information in preference to the above space-group names.
They are only intended as comments.
;
_shelx_estimated_absorpt_t_max 0.964
_shelx_estimated_absorpt_t_min 0.736
_olex2_refinement_description
;
1. Fixed Uiso
 At 1.2 times of:
  All C(H) groups, All C(H,H) groups
 At 1.5 times of:
  All C(H,H,H) groups
2.a Secondary CH2 refined with riding coordinates:
 C1A(H1AA,H1AB), C1B(H1BA,H1BB), C1C(H1CA,H1CB), C61(H61A,H61B), C63(H63A,
 H63B), C66(H66A,H66B), C68(H68A,H68B)
2.b Aromatic/amide H refined with riding coordinates:
 C32A(H32A), C32B(H32B), C32C(H32C), C33A(H33A), C33B(H33B), C33C(H33C),
 C35A(H35A), C35B(H35B), C35C(H35C), C36A(H36A), C36B(H36B), C36C(H36C),
 C42A(H42A), C42B(H42B), C42C(H42C), C43A(H43A), C43B(H43B), C43C(H43C),
 C45A(H45A), C45B(H45B), C45C(H45C), C46A(H46A), C46B(H46B), C46C(H46C)
2.c Idealised Me refined as rotating group:
 C16A(H16A,H16B,H16C), C16B(H16D,H16E,H16F), C16C(H16G,H16H,H16I), C17A(H17A,
 H17B,H17C), C17B(H17D,H17E,H17F), C17C(H17G,H17H,H17I), C26A(H26A,H26B,H26C),
 C26B(H26D,H26E,H26F), C26C(H26G,H26H,H26I), C27A(H27A,H27B,H27C), C27B(H27D,
 H27E,H27F), C27C(H27G,H27H,H27I), C60(H60A,H60B,H60C), C64(H64A,H64B,H64C),
 C65(H65A,H65B,H65C), C69(H69A,H69B,H69C)
;
_olex2_submission_special_instructions 'No special instructions were received'

loop_
_space_group_symop_operation_xyz
'x, y, z'
'-x, -y, -z'

loop_
_atom_site_label
_atom_site_type_symbol
_atom_site_fract_x
_atom_site_fract_y
_atom_site_fract_z
_atom_site_U_iso_or_equiv
_atom_site_adp_type
_atom_site_occupancy
_atom_site_site_symmetry_order
_atom_site_calc_flag
_atom_site_refinement_flags_posn
_atom_site_refinement_flags_adp
_atom_site_refinement_flags_occupancy
Mn1 Mn 0.21915(14) 0.44992(12) 0.58033(6) 0.0680(6) Uani 1 1 d . . .
C1A C 0.3176(10) 1.3697(9) 0.6749(4) 0.072(3) Uani 1 1 d . . .
H1AA H 0.2654 1.4259 0.6792 0.086 Uiso 1 1 calc R . .
H1AB H 0.3435 1.3515 0.7047 0.086 Uiso 1 1 calc R . .
C1B C 0.2057(10) 1.2291(10) -0.1749(5) 0.081(3) Uani 1 1 d . . .
H1BA H 0.1506 1.2813 -0.1802 0.097 Uiso 1 1 calc R . .
H1BB H 0.2130 1.1855 -0.2042 0.097 Uiso 1 1 calc R . .
C1C C 0.6073(14) 0.1303(17) 0.2570(5) 0.113(5) Uani 1 1 d . . .
H1CA H 0.6737 0.1629 0.2765 0.136 Uiso 1 1 calc R . .
H1CB H 0.6252 0.0594 0.2430 0.136 Uiso 1 1 calc R . .
Mn2 Mn 0.0000 0.5000 0.5000 0.0709(7) Uani 1 2 d S T P
Mn3 Mn 0.16701(15) 0.38512(13) -0.08117(8) 0.0812(7) Uani 1 1 d . . .
Mn4 Mn 0.0000 0.5000 0.0000 0.0823(8) Uani 1 2 d S T P
N11A N 0.2623(9) 1.2778(7) 0.6457(3) 0.074(3) Uani 1 1 d . . .
N11B N 0.1700(9) 1.1645(9) -0.1455(3) 0.079(3) Uani 1 1 d . . .
N11C N 0.5245(11) 0.1193(10) 0.2847(4) 0.092(3) Uani 1 1 d . . .
N12A N 0.2102(8) 1.2887(7) 0.6045(3) 0.065(2) Uani 1 1 d . . .
N12B N 0.1449(8) 1.2050(7) -0.1053(4) 0.070(2) Uani 1 1 d . . .
N12C N 0.4778(12) 0.0229(10) 0.2833(5) 0.104(4) Uani 1 1 d . . .
C13A C 0.1769(9) 1.1922(9) 0.5834(4) 0.070(3) Uani 1 1 d . . .
C13B C 0.1271(11) 1.1256(8) -0.0841(4) 0.076(3) Uani 1 1 d . . .
C13C C 0.4108(15) 0.0347(11) 0.3158(5) 0.099(4) Uani 1 1 d . . .
C14A C 0.2103(10) 1.1172(9) 0.6108(4) 0.074(3) Uani 1 1 d . . .
C14B C 0.1408(11) 1.0281(10) -0.1114(4) 0.078(3) Uani 1 1 d . . .
C14C C 0.4161(13) 0.1432(12) 0.3358(5) 0.090(4) Uani 1 1 d . . .
C15A C 0.2660(10) 1.1746(10) 0.6509(4) 0.074(3) Uani 1 1 d . . .
C15B C 0.1702(11) 1.0552(9) -0.1507(5) 0.079(3) Uani 1 1 d . . .
C15C C 0.4873(14) 0.1909(14) 0.3159(5) 0.097(4) Uani 1 1 d . . .
C16A C 0.1170(12) 1.1773(10) 0.5373(4) 0.084(3) Uani 1 1 d . . .
H16A H 0.0846 1.2431 0.5318 0.125 Uiso 1 1 calc GR . .
H16B H 0.0591 1.1223 0.5340 0.125 Uiso 1 1 calc GR . .
H16C H 0.1676 1.1567 0.5154 0.125 Uiso 1 1 calc GR . .
C16B C 0.0981(14) 1.1429(9) -0.0364(5) 0.094(4) Uani 1 1 d . . .
H16D H 0.1565 1.1183 -0.0163 0.141 Uiso 1 1 calc GR . .
H16E H 0.0295 1.1037 -0.0358 0.141 Uiso 1 1 calc GR . .
H16F H 0.0896 1.2178 -0.0265 0.141 Uiso 1 1 calc GR . .
C16C C 0.341(2) -0.0529(17) 0.3247(8) 0.154(9) Uani 1 1 d . . .
H16G H 0.3601 -0.0636 0.3559 0.231 Uiso 1 1 calc GR . .
H16H H 0.3516 -0.1172 0.3041 0.231 Uiso 1 1 calc GR . .
H16I H 0.2637 -0.0355 0.3200 0.231 Uiso 1 1 calc GR . .
C17A C 0.3146(13) 1.1404(11) 0.6922(5) 0.089(4) Uani 1 1 d . . .
H17A H 0.3926 1.1611 0.6980 0.134 Uiso 1 1 calc GR . .
H17B H 0.3053 1.0639 0.6888 0.134 Uiso 1 1 calc GR . .
H17C H 0.2785 1.1730 0.7175 0.134 Uiso 1 1 calc GR . .
C17B C 0.1948(17) 0.9856(14) -0.1923(6) 0.122(6) Uani 1 1 d . . .
H17D H 0.1795 0.9122 -0.1898 0.183 Uiso 1 1 calc GR . .
H17E H 0.2720 0.9960 -0.1956 0.183 Uiso 1 1 calc GR . .
H17F H 0.1491 1.0029 -0.2186 0.183 Uiso 1 1 calc GR . .
C17C C 0.5239(15) 0.3050(14) 0.3209(7) 0.114(5) Uani 1 1 d . . .
H17G H 0.6038 0.3118 0.3256 0.172 Uiso 1 1 calc GR . .
H17H H 0.4955 0.3450 0.3469 0.172 Uiso 1 1 calc GR . .
H17I H 0.4960 0.3322 0.2936 0.172 Uiso 1 1 calc GR . .
N21A N 0.4090(8) 1.4076(7) 0.6561(3) 0.066(2) Uani 1 1 d . . .
N21B N 0.3123(8) 1.2840(8) -0.1553(4) 0.076(3) Uani 1 1 d . . .
N21C N 0.5819(13) 0.1889(15) 0.2232(5) 0.115(5) Uani 1 1 d . . .
N22A N 0.3875(8) 1.4479(7) 0.6170(3) 0.068(2) Uani 1 1 d . . .
N22B N 0.3095(10) 1.3605(8) -0.1209(5) 0.095(4) Uani 1 1 d . . .
N22C N 0.6422(13) 0.2871(14) 0.2303(6) 0.124(5) Uani 1 1 d . . .
C23A C 0.4843(10) 1.4612(10) 0.6030(4) 0.076(3) Uani 1 1 d . . .
C23B C 0.4124(11) 1.3902(9) -0.1056(6) 0.102(5) Uani 1 1 d . . .
C23C C 0.5987(17) 0.337(2) 0.1967(8) 0.134(7) Uani 1 1 d . . .
C24A C 0.5679(10) 1.4315(9) 0.6333(4) 0.070(3) Uani 1 1 d . . .
C24B C 0.4845(11) 1.3310(10) -0.1306(5) 0.086(4) Uani 1 1 d . . .
C24C C 0.5104(14) 0.2679(13) 0.1692(7) 0.108(5) Uani 1 1 d . . .
C25A C 0.5207(10) 1.3975(10) 0.6676(4) 0.074(3) Uani 1 1 d . . .
C25B C 0.4151(10) 1.2602(10) -0.1626(4) 0.076(3) Uani 1 1 d . . .
C25C C 0.5098(14) 0.1806(15) 0.1883(6) 0.103(5) Uani 1 1 d . . .
C26A C 0.4922(11) 1.5065(12) 0.5617(5) 0.091(4) Uani 1 1 d . . .
H26A H 0.4600 1.4562 0.5353 0.137 Uiso 1 1 calc GR . .
H26B H 0.5691 1.5219 0.5594 0.137 Uiso 1 1 calc GR . .
H26C H 0.4527 1.5713 0.5632 0.137 Uiso 1 1 calc GR . .
C26B C 0.4459(14) 1.4746(17) -0.0634(10) 0.182(13) Uani 1 1 d . . .
H26D H 0.3996 1.5345 -0.0649 0.273 Uiso 1 1 calc GR . .
H26E H 0.5225 1.4978 -0.0624 0.273 Uiso 1 1 calc GR . .
H26F H 0.4370 1.4451 -0.0363 0.273 Uiso 1 1 calc GR . .
C26C C 0.642(3) 0.4447(16) 0.1915(11) 0.191(12) Uani 1 1 d . . .
H26G H 0.6360 0.4947 0.2190 0.286 Uiso 1 1 calc GR . .
H26H H 0.5982 0.4676 0.1658 0.286 Uiso 1 1 calc GR . .
H26I H 0.7181 0.4414 0.1863 0.286 Uiso 1 1 calc GR . .
C27A C 0.5657(14) 1.3543(14) 0.7071(5) 0.100(4) Uani 1 1 d . . .
H27A H 0.6424 1.3785 0.7157 0.151 Uiso 1 1 calc GR . .
H27B H 0.5605 1.2776 0.7000 0.151 Uiso 1 1 calc GR . .
H27C H 0.5244 1.3778 0.7320 0.151 Uiso 1 1 calc GR . .
C27B C 0.4382(14) 1.1787(16) -0.1964(6) 0.114(5) Uani 1 1 d . . .
H27D H 0.3719 1.1344 -0.2080 0.172 Uiso 1 1 calc GR . .
H27E H 0.4949 1.1364 -0.1838 0.172 Uiso 1 1 calc GR . .
H27F H 0.4640 1.2088 -0.2210 0.172 Uiso 1 1 calc GR . .
C27C C 0.432(2) 0.088(2) 0.1735(8) 0.167(10) Uani 1 1 d . . .
H27G H 0.3915 0.0932 0.1441 0.250 Uiso 1 1 calc GR . .
H27H H 0.3814 0.0864 0.1956 0.250 Uiso 1 1 calc GR . .
H27I H 0.4730 0.0241 0.1710 0.250 Uiso 1 1 calc GR . .
C31A C 0.2036(10) 1.0020(8) 0.5987(5) 0.076(3) Uani 1 1 d . . .
C31B C 0.1382(11) 0.9239(9) -0.1004(5) 0.083(4) Uani 1 1 d . . .
C31C C 0.3539(11) 0.1891(10) 0.3719(5) 0.081(3) Uani 1 1 d . . .
C32A C 0.1044(9) 0.9475(8) 0.5762(4) 0.067(3) Uani 1 1 d . . .
H32A H 0.0416 0.9859 0.5697 0.081 Uiso 1 1 calc R . .
C32B C 0.2208(12) 0.8533(9) -0.1093(6) 0.098(5) Uani 1 1 d . . .
H32B H 0.2802 0.8743 -0.1234 0.117 Uiso 1 1 calc R . .
C32C C 0.2628(19) 0.245(2) 0.3635(6) 0.148(9) Uani 1 1 d . . .
H32C H 0.2336 0.2470 0.3332 0.177 Uiso 1 1 calc R . .
C33A C 0.0989(11) 0.8404(9) 0.5639(5) 0.080(3) Uani 1 1 d . . .
H33A H 0.0328 0.8062 0.5482 0.096 Uiso 1 1 calc R . .
C33B C 0.2172(11) 0.7533(8) -0.0978(5) 0.091(4) Uani 1 1 d . . .
H33B H 0.2731 0.7068 -0.1046 0.109 Uiso 1 1 calc R . .
C33C C 0.2118(15) 0.2986(14) 0.3984(6) 0.115(6) Uani 1 1 d . . .
H33C H 0.1475 0.3344 0.3914 0.138 Uiso 1 1 calc R . .
C34A C 0.1873(11) 0.7811(9) 0.5738(4) 0.076(3) Uani 1 1 d . . .
C34B C 0.1340(11) 0.7224(8) -0.0771(5) 0.086(4) Uani 1 1 d . . .
C34C C 0.2522(11) 0.3003(10) 0.4417(4) 0.076(3) Uani 1 1 d . . .
C35A C 0.2856(12) 0.8342(10) 0.5971(5) 0.085(4) Uani 1 1 d . . .
H35A H 0.3479 0.7954 0.6039 0.102 Uiso 1 1 calc R . .
C35B C 0.0552(11) 0.7891(9) -0.0656(5) 0.089(4) Uani 1 1 d . . .
H35B H 0.0007 0.7681 -0.0490 0.107 Uiso 1 1 calc R . .
C35C C 0.3460(12) 0.2487(12) 0.4514(5) 0.090(4) Uani 1 1 d . . .
H35C H 0.3763 0.2514 0.4820 0.108 Uiso 1 1 calc R . .
C36A C 0.2908(10) 0.9421(10) 0.6100(4) 0.079(3) Uani 1 1 d . . .
H36A H 0.3556 0.9758 0.6271 0.095 Uiso 1 1 calc R . .
C36B C 0.0538(11) 0.8889(8) -0.0781(5) 0.081(3) Uani 1 1 d . . .
H36B H -0.0041 0.9331 -0.0716 0.097 Uiso 1 1 calc R . .
C36C C 0.3983(14) 0.1916(12) 0.4169(5) 0.093(4) Uani 1 1 d . . .
H36C H 0.4624 0.1557 0.4241 0.112 Uiso 1 1 calc R . .
C37A C 0.1811(11) 0.6653(9) 0.5595(5) 0.077(3) Uani 1 1 d . . .
C37B C 0.1370(11) 0.6174(9) -0.0609(6) 0.086(4) Uani 1 1 d . . .
C37C C 0.2068(11) 0.3632(8) 0.4792(4) 0.071(3) Uani 1 1 d . . .
O38A O 0.1121(8) 0.6274(6) 0.5257(3) 0.084(2) Uani 1 1 d . . .
O38B O 0.1874(9) 0.5468(6) -0.0823(4) 0.104(3) Uani 1 1 d . . .
O38C O 0.1147(7) 0.4016(7) 0.4690(3) 0.084(2) Uani 1 1 d . . .
O39A O 0.2440(7) 0.6114(6) 0.5823(3) 0.080(2) Uani 1 1 d . . .
O39B O 0.0879(10) 0.6090(7) -0.0286(4) 0.102(3) Uani 1 1 d . . .
O39C O 0.2587(8) 0.3782(6) 0.5185(3) 0.078(2) Uani 1 1 d . . .
C41A C 0.6887(11) 1.4352(11) 0.6291(4) 0.078(3) Uani 1 1 d . . .
C41B C 0.6012(10) 1.3345(10) -0.1252(5) 0.078(3) Uani 1 1 d . . .
C41C C 0.4411(13) 0.2922(13) 0.1294(7) 0.102(5) Uani 1 1 d . . .
C42A C 0.7653(11) 1.4797(11) 0.6622(5) 0.082(3) Uani 1 1 d . . .
H42A H 0.7446 1.5071 0.6907 0.098 Uiso 1 1 calc R . .
C42B C 0.6614(11) 1.3333(11) -0.0834(5) 0.083(3) Uani 1 1 d . . .
H42B H 0.6232 1.3249 -0.0589 0.100 Uiso 1 1 calc R . .
C42C C 0.3542(19) 0.358(2) 0.1372(7) 0.141(8) Uani 1 1 d . . .
H42C H 0.3412 0.3801 0.1673 0.170 Uiso 1 1 calc R . .
C43A C 0.8788(12) 1.4872(11) 0.6560(5) 0.086(4) Uani 1 1 d . . .
H43A H 0.9328 1.5190 0.6798 0.103 Uiso 1 1 calc R . .
C43B C 0.7735(11) 1.3436(10) -0.0758(5) 0.080(3) Uani 1 1 d . . .
H43B H 0.8113 1.3411 -0.0468 0.096 Uiso 1 1 calc R . .
C43C C 0.2890(17) 0.3893(17) 0.1038(7) 0.126(6) Uani 1 1 d . . .
H43C H 0.2370 0.4398 0.1111 0.151 Uiso 1 1 calc R . .
C44A C 0.9061(11) 1.4464(11) 0.6141(5) 0.084(4) Uani 1 1 d . . .
C44B C 0.8315(11) 1.3578(12) -0.1114(6) 0.096(4) Uani 1 1 d . . .
C44C C 0.2950(11) 0.3494(10) 0.0569(6) 0.093(4) Uani 1 1 d . . .
C45A C 0.8263(11) 1.4011(10) 0.5792(4) 0.077(3) Uani 1 1 d . . .
H45A H 0.8457 1.3773 0.5501 0.092 Uiso 1 1 calc R . .
C45B C 0.7758(12) 1.3522(13) -0.1558(6) 0.101(5) Uani 1 1 d . . .
H45B H 0.8153 1.3541 -0.1805 0.121 Uiso 1 1 calc R . .
C45C C 0.3777(16) 0.2793(14) 0.0496(7) 0.126(7) Uani 1 1 d . . .
H45C H 0.3880 0.2494 0.0198 0.152 Uiso 1 1 calc R . .
C46A C 0.7186(11) 1.3906(10) 0.5867(5) 0.080(3) Uani 1 1 d . . .
H46A H 0.6654 1.3539 0.5637 0.096 Uiso 1 1 calc R . .
C46B C 0.6630(14) 1.3438(15) -0.1622(6) 0.108(5) Uani 1 1 d . . .
H46B H 0.6250 1.3442 -0.1914 0.129 Uiso 1 1 calc R . .
C46C C 0.4438(15) 0.2539(15) 0.0857(7) 0.116(6) Uani 1 1 d . . .
H46C H 0.4970 0.2041 0.0792 0.139 Uiso 1 1 calc R . .
C47A C 1.0228(10) 1.4595(9) 0.6049(5) 0.071(3) Uani 1 1 d . . .
C47B C 0.9520(11) 1.3718(10) -0.1038(6) 0.085(4) Uani 1 1 d . . .
C47C C 0.2262(11) 0.3854(9) 0.0187(6) 0.088(4) Uani 1 1 d . . .
O48A O 1.0952(8) 1.4861(8) 0.6364(3) 0.089(2) Uani 1 1 d . . .
O48B O 0.9995(8) 1.3840(6) -0.0626(4) 0.087(3) Uani 1 1 d . . .
O48C O 0.1411(8) 0.4295(7) 0.0291(4) 0.099(3) Uani 1 1 d . . .
O49A O 1.0404(6) 1.4375(6) 0.5641(3) 0.071(2) Uani 1 1 d . . .
O49B O 1.0073(8) 1.3725(9) -0.1355(4) 0.104(3) Uani 1 1 d . . .
O49C O 0.2534(9) 0.3645(7) -0.0205(4) 0.097(3) Uani 1 1 d . . .
C60 C 0.5838(18) 0.8912(16) 0.0651(7) 0.132(7) Uani 1 1 d . . .
H60A H 0.5896 0.9628 0.0821 0.198 Uiso 1 1 calc GR . .
H60B H 0.6483 0.8784 0.0497 0.198 Uiso 1 1 calc GR . .
H60C H 0.5792 0.8412 0.0859 0.198 Uiso 1 1 calc GR . .
C61 C 0.4830(18) 0.8776(13) 0.0309(8) 0.129(7) Uani 1 1 d . . .
H61A H 0.4963 0.9067 0.0038 0.155 Uiso 1 1 calc R . .
H61B H 0.4597 0.8025 0.0218 0.155 Uiso 1 1 calc R . .
O62 O 0.4041(10) 0.9329(10) 0.0528(5) 0.124(4) Uani 1 1 d . . .
C63 C 0.298(2) 0.9285(17) 0.0284(9) 0.147(8) Uani 1 1 d . . .
H63A H 0.2972 0.9749 0.0055 0.177 Uiso 1 1 calc R . .
H63B H 0.2785 0.8560 0.0127 0.177 Uiso 1 1 calc R . .
C64 C 0.224(2) 0.961(3) 0.0580(13) 0.25(2) Uani 1 1 d . . .
H64A H 0.1502 0.9327 0.0444 0.369 Uiso 1 1 calc GR . .
H64B H 0.2244 1.0373 0.0641 0.369 Uiso 1 1 calc GR . .
H64C H 0.2434 0.9343 0.0863 0.369 Uiso 1 1 calc GR . .
C65 C 0.5454(13) 0.8359(12) 0.4334(5) 0.097(4) Uani 1 1 d . . .
H65A H 0.5256 0.7701 0.4125 0.145 Uiso 1 1 calc GR . .
H65B H 0.6190 0.8326 0.4493 0.145 Uiso 1 1 calc GR . .
H65C H 0.5439 0.8943 0.4165 0.145 Uiso 1 1 calc GR . .
C66 C 0.4652(12) 0.8525(13) 0.4670(5) 0.094(4) Uani 1 1 d . . .
H66A H 0.4457 0.7851 0.4761 0.113 Uiso 1 1 calc R . .
H66B H 0.4976 0.9017 0.4942 0.113 Uiso 1 1 calc R . .
O67 O 0.3727(8) 0.8934(8) 0.4465(3) 0.097(3) Uani 1 1 d . . .
C68 C 0.2875(13) 0.9087(14) 0.4734(6) 0.109(5) Uani 1 1 d . . .
H68A H 0.3107 0.9624 0.5004 0.130 Uiso 1 1 calc R . .
H68B H 0.2677 0.8425 0.4834 0.130 Uiso 1 1 calc R . .
C69 C 0.1940(16) 0.9434(19) 0.4457(7) 0.136(7) Uani 1 1 d . . .
H69A H 0.2082 1.0162 0.4422 0.204 Uiso 1 1 calc GR . .
H69B H 0.1284 0.9384 0.4604 0.204 Uiso 1 1 calc GR . .
H69C H 0.1830 0.8986 0.4160 0.204 Uiso 1 1 calc GR . .

loop_
_atom_site_aniso_label
_atom_site_aniso_U_11
_atom_site_aniso_U_22
_atom_site_aniso_U_33
_atom_site_aniso_U_23
_atom_site_aniso_U_13
_atom_site_aniso_U_12
Mn1 0.0623(11) 0.0544(10) 0.0939(13) 0.0232(8) 0.0195(8) 0.0124(7)
C1A 0.058(7) 0.070(7) 0.090(8) 0.018(5) 0.016(5) -0.004(5)
C1B 0.057(7) 0.071(7) 0.124(10) 0.040(6) 0.020(6) 0.010(5)
C1C 0.083(12) 0.156(16) 0.099(11) 0.004(10) 0.019(8) 0.038(10)
Mn2 0.0630(16) 0.0557(13) 0.0995(18) 0.0205(11) 0.0195(12) 0.0165(10)
Mn3 0.0591(12) 0.0438(9) 0.1469(18) 0.0247(9) 0.0247(10) 0.0084(7)
Mn4 0.0599(16) 0.0475(13) 0.147(3) 0.0299(13) 0.0231(14) 0.0122(10)
N11A 0.089(7) 0.056(5) 0.082(6) 0.025(4) 0.012(5) -0.007(5)
N11B 0.082(7) 0.082(7) 0.076(6) 0.027(5) 0.013(5) 0.000(5)
N11C 0.104(9) 0.097(9) 0.077(7) 0.013(5) 0.020(6) 0.039(7)
N12A 0.064(6) 0.057(5) 0.080(6) 0.031(4) 0.004(4) 0.003(4)
N12B 0.054(6) 0.054(5) 0.105(7) 0.019(4) 0.012(4) 0.000(4)
N12C 0.117(11) 0.076(8) 0.123(10) 0.016(6) 0.024(8) 0.042(7)
C13A 0.056(6) 0.058(6) 0.103(8) 0.036(5) 0.007(5) 0.003(5)
C13B 0.082(8) 0.042(5) 0.114(9) 0.021(5) 0.036(6) 0.008(5)
C13C 0.118(13) 0.072(8) 0.109(11) 0.006(7) 0.031(9) 0.015(8)
C14A 0.062(7) 0.070(7) 0.096(8) 0.032(6) 0.011(6) 0.008(5)
C14B 0.071(8) 0.077(8) 0.087(8) 0.012(6) 0.026(6) 0.000(6)
C14C 0.092(11) 0.090(9) 0.090(9) 0.021(7) 0.006(7) 0.029(7)
C15A 0.067(7) 0.074(7) 0.085(8) 0.030(6) 0.011(6) 0.006(5)
C15B 0.079(8) 0.057(7) 0.104(9) 0.016(6) 0.017(6) -0.005(5)
C15C 0.086(11) 0.112(12) 0.099(10) 0.014(8) 0.030(7) 0.038(8)
C16A 0.095(10) 0.066(7) 0.094(9) 0.030(6) 0.012(7) -0.004(6)
C16B 0.120(12) 0.049(6) 0.116(11) 0.011(6) 0.035(8) 0.008(6)
C16C 0.18(2) 0.108(14) 0.171(19) 0.012(12) 0.044(16) -0.039(15)
C17A 0.102(10) 0.079(8) 0.092(9) 0.032(6) 0.011(7) -0.001(7)
C17B 0.147(16) 0.098(11) 0.120(12) -0.012(9) 0.061(11) -0.028(11)
C17C 0.097(12) 0.102(12) 0.154(15) 0.024(10) 0.052(10) 0.016(9)
N21A 0.056(6) 0.061(5) 0.086(6) 0.019(4) 0.023(4) 0.004(4)
N21B 0.059(6) 0.072(6) 0.108(7) 0.037(5) 0.018(5) -0.002(5)
N21C 0.093(10) 0.165(15) 0.095(9) 0.039(9) 0.018(7) 0.039(10)
N22A 0.061(6) 0.054(5) 0.095(6) 0.026(4) 0.018(4) 0.005(4)
N22B 0.081(8) 0.042(5) 0.166(11) 0.014(6) 0.039(7) 0.013(5)
N22C 0.086(10) 0.115(11) 0.161(14) -0.006(10) 0.016(9) 0.007(8)
C23A 0.064(8) 0.080(8) 0.090(8) 0.021(6) 0.021(6) 0.004(6)
C23B 0.051(8) 0.046(6) 0.213(17) 0.019(7) 0.036(8) 0.001(5)
C23C 0.090(13) 0.17(2) 0.140(16) 0.040(14) -0.001(11) 0.010(13)
C24A 0.066(7) 0.063(6) 0.084(7) 0.019(5) 0.012(5) 0.010(5)
C24B 0.071(9) 0.064(7) 0.133(11) 0.027(7) 0.039(7) 0.014(6)
C24C 0.080(11) 0.097(11) 0.156(15) 0.032(10) 0.033(10) 0.031(8)
C25A 0.065(8) 0.082(8) 0.076(7) 0.013(5) 0.013(5) 0.000(6)
C25B 0.064(8) 0.083(8) 0.088(8) 0.033(6) 0.014(6) -0.005(6)
C25C 0.082(11) 0.132(14) 0.102(11) 0.026(9) 0.026(8) 0.019(9)
C26A 0.059(8) 0.094(9) 0.140(12) 0.063(8) 0.025(7) 0.019(6)
C26B 0.057(11) 0.124(15) 0.32(3) -0.107(19) 0.039(13) 0.001(9)
C26C 0.22(3) 0.075(12) 0.26(3) 0.026(15) -0.01(2) -0.020(15)
C27A 0.095(11) 0.119(12) 0.091(9) 0.033(8) 0.009(7) 0.004(9)
C27B 0.082(11) 0.154(16) 0.107(11) 0.006(10) 0.032(8) 0.015(10)
C27C 0.18(2) 0.16(2) 0.16(2) 0.052(16) -0.001(16) -0.044(19)
C31A 0.063(7) 0.048(6) 0.124(10) 0.034(6) 0.015(6) 0.003(5)
C31B 0.064(8) 0.047(6) 0.144(11) 0.016(6) 0.041(7) 0.008(5)
C31C 0.067(8) 0.072(7) 0.108(10) 0.019(6) 0.018(6) 0.021(6)
C32A 0.058(7) 0.059(6) 0.090(7) 0.024(5) 0.011(5) 0.016(5)
C32B 0.076(9) 0.041(6) 0.191(15) 0.033(7) 0.056(9) 0.005(5)
C32C 0.136(18) 0.22(2) 0.090(11) 0.009(12) 0.033(10) 0.106(17)
C33A 0.076(8) 0.052(6) 0.118(10) 0.038(6) 0.005(6) -0.001(5)
C33B 0.076(9) 0.032(5) 0.175(13) 0.023(6) 0.049(8) 0.011(5)
C33C 0.094(12) 0.118(12) 0.136(14) 0.011(10) 0.032(9) 0.065(10)
C34A 0.073(8) 0.066(7) 0.094(8) 0.027(6) 0.017(6) 0.013(5)
C34B 0.073(8) 0.033(5) 0.163(12) 0.030(6) 0.037(7) 0.008(5)
C34C 0.070(8) 0.076(7) 0.091(9) 0.034(6) 0.020(6) 0.020(6)
C35A 0.082(9) 0.069(7) 0.115(10) 0.040(6) 0.014(7) 0.025(6)
C35B 0.071(8) 0.043(6) 0.164(13) 0.025(6) 0.048(8) -0.001(5)
C35C 0.076(9) 0.109(10) 0.094(9) 0.031(7) 0.017(6) 0.041(7)
C36A 0.065(8) 0.073(8) 0.105(9) 0.037(6) 0.006(6) -0.001(6)
C36B 0.070(8) 0.044(6) 0.138(11) 0.020(6) 0.044(7) 0.013(5)
C36C 0.106(11) 0.096(10) 0.086(9) 0.027(7) 0.025(7) 0.040(8)
C37A 0.070(8) 0.062(7) 0.109(10) 0.026(6) 0.031(7) 0.018(6)
C37B 0.069(8) 0.048(6) 0.154(12) 0.036(7) 0.037(8) 0.012(5)
C37C 0.082(8) 0.054(6) 0.090(8) 0.033(5) 0.027(6) 0.017(5)
O38A 0.087(6) 0.056(4) 0.113(7) 0.023(4) 0.017(5) 0.009(4)
O38B 0.083(7) 0.044(4) 0.192(10) 0.024(5) 0.044(6) 0.009(4)
O38C 0.069(6) 0.079(5) 0.111(6) 0.028(4) 0.021(4) 0.031(4)
O39A 0.065(5) 0.047(4) 0.135(7) 0.027(4) 0.020(4) 0.014(3)
O39B 0.116(8) 0.053(5) 0.146(8) 0.032(5) 0.033(6) 0.000(5)
O39C 0.083(6) 0.066(5) 0.098(6) 0.032(4) 0.029(5) 0.028(4)
C41A 0.068(8) 0.086(8) 0.086(8) 0.021(6) 0.020(6) 0.008(6)
C41B 0.052(7) 0.069(7) 0.115(10) 0.023(6) 0.014(6) 0.000(5)
C41C 0.071(10) 0.096(10) 0.148(15) 0.034(9) 0.032(9) 0.030(7)
C42A 0.068(8) 0.091(9) 0.088(8) 0.014(6) 0.016(6) 0.004(6)
C42B 0.068(8) 0.086(9) 0.103(10) 0.019(7) 0.030(7) 0.011(6)
C42C 0.132(18) 0.18(2) 0.134(15) 0.067(14) 0.040(12) 0.065(15)
C43A 0.076(9) 0.086(9) 0.093(9) 0.005(6) 0.024(6) -0.009(7)
C43B 0.072(8) 0.080(8) 0.092(8) 0.019(6) 0.016(6) -0.005(6)
C43C 0.105(14) 0.141(16) 0.152(17) 0.062(13) 0.040(11) 0.044(11)
C44A 0.066(8) 0.092(9) 0.103(10) 0.030(7) 0.029(7) 0.027(6)
C44B 0.053(8) 0.090(9) 0.159(14) 0.048(8) 0.034(8) 0.026(6)
C44C 0.060(8) 0.067(8) 0.154(14) 0.021(7) 0.020(7) 0.025(6)
C45A 0.066(8) 0.087(8) 0.081(8) 0.014(6) 0.020(6) 0.012(6)
C45B 0.067(9) 0.120(12) 0.136(13) 0.061(10) 0.035(8) 0.020(8)
C45C 0.106(14) 0.097(11) 0.162(16) -0.006(10) -0.012(11) 0.051(10)
C46A 0.076(8) 0.067(7) 0.100(9) 0.026(6) 0.010(6) 0.002(6)
C46B 0.088(11) 0.127(13) 0.119(12) 0.052(10) 0.012(8) 0.004(9)
C46C 0.081(12) 0.116(13) 0.140(15) 0.003(10) -0.004(9) 0.037(9)
C47A 0.064(8) 0.064(6) 0.090(9) 0.019(5) 0.019(6) 0.016(5)
C47B 0.072(8) 0.058(7) 0.134(12) 0.039(7) 0.021(8) -0.009(6)
C47C 0.052(7) 0.038(5) 0.166(15) 0.011(7) 0.000(8) 0.001(5)
O48A 0.067(6) 0.096(6) 0.103(7) 0.009(5) 0.016(5) 0.009(5)
O48B 0.076(6) 0.051(4) 0.140(8) 0.030(4) 0.017(5) 0.006(4)
O48C 0.077(7) 0.072(5) 0.151(9) 0.026(5) 0.019(5) 0.024(5)
O49A 0.058(5) 0.060(4) 0.105(6) 0.024(4) 0.028(4) 0.014(3)
O49B 0.065(6) 0.121(8) 0.146(9) 0.065(7) 0.033(5) 0.024(5)
O49C 0.081(7) 0.058(5) 0.146(9) 0.000(5) 0.016(6) 0.009(4)
C60 0.124(16) 0.116(14) 0.149(16) 0.040(11) -0.021(12) -0.031(12)
C61 0.139(18) 0.071(9) 0.188(19) 0.040(10) 0.033(14) 0.025(10)
O62 0.087(8) 0.102(8) 0.187(12) 0.035(7) 0.009(7) 0.031(6)
C63 0.129(19) 0.102(14) 0.21(2) 0.050(14) -0.004(16) -0.002(12)
C64 0.081(19) 0.30(5) 0.33(4) -0.08(3) 0.10(2) 0.01(2)
C65 0.092(11) 0.084(9) 0.122(11) 0.029(8) 0.030(8) 0.024(7)
C66 0.071(9) 0.094(10) 0.117(11) 0.014(8) 0.011(7) 0.021(7)
O67 0.086(7) 0.103(7) 0.112(7) 0.030(5) 0.030(5) 0.018(5)
C68 0.084(11) 0.106(11) 0.141(13) 0.010(9) 0.051(9) -0.002(9)
C69 0.085(13) 0.158(18) 0.169(18) 0.027(13) 0.019(11) 0.056(12)

loop_
_atom_type_symbol
_atom_type_description
_atom_type_scat_dispersion_real
_atom_type_scat_dispersion_imag
_atom_type_scat_source
C C 0.0033 0.0016 'International Tables Vol C Tables 4.2.6.8 and 6.1.1.4'
H H 0.0000 0.0000 'International Tables Vol C Tables 4.2.6.8 and 6.1.1.4'
N N 0.0061 0.0033 'International Tables Vol C Tables 4.2.6.8 and 6.1.1.4'
O O 0.0106 0.0060 'International Tables Vol C Tables 4.2.6.8 and 6.1.1.4'
Mn Mn 0.3368 0.7283 'International Tables Vol C Tables 4.2.6.8 and 6.1.1.4'

loop_
_geom_angle_atom_site_label_1
_geom_angle_atom_site_label_2
_geom_angle_atom_site_label_3
_geom_angle
_geom_angle_site_symmetry_1
_geom_angle_site_symmetry_3
N12A Mn1 C47A 81.6(3) 1_545 1_445
N12A Mn1 O48A 79.3(3) 1_545 1_445
N22A Mn1 N12A 79.3(3) 1_545 1_545
N22A Mn1 C47A 134.4(4) 1_545 1_445
N22A Mn1 O48A 107.7(3) 1_545 1_445
O39A Mn1 N12A 160.3(4) . 1_545
O39A Mn1 N22A 88.9(3) . 1_545
O39A Mn1 C47A 96.0(3) . 1_445
O39A Mn1 O48A 89.4(3) . 1_445
O39A Mn1 O49A 98.9(3) . 1_445
O39C Mn1 N12A 90.8(3) . 1_545
O39C Mn1 N22A 94.9(4) . 1_545
O39C Mn1 O39A 106.0(3) . .
O39C Mn1 C47A 126.4(4) . 1_445
O39C Mn1 O48A 153.0(4) . 1_445
O39C Mn1 O49A 98.6(4) . 1_445
O48A Mn1 C47A 27.6(3) 1_445 1_445
O49A Mn1 N12A 88.4(3) 1_445 1_545
O49A Mn1 N22A 161.8(3) 1_445 1_545
O49A Mn1 C47A 28.8(3) 1_445 1_445
O49A Mn1 O48A 56.4(3) 1_445 1_445
N21A C1A N11A 111.5(10) . .
N11B C1B N21B 110.8(11) . .
N21C C1C N11C 115.9(14) . .
O38A Mn2 O38A 180.0 . 2_566
O38A Mn2 O38C 84.3(4) 2_566 .
O38A Mn2 O38C 95.7(4) 2_566 2_566
O38A Mn2 O38C 84.3(4) . 2_566
O38A Mn2 O38C 95.7(4) . .
O38A Mn2 O49A 90.8(3) . 2_676
O38A Mn2 O49A 89.2(3) . 1_445
O38A Mn2 O49A 90.8(3) 2_566 1_445
O38A Mn2 O49A 89.2(3) 2_566 2_676
O38C Mn2 O38C 180.0 . 2_566
O38C Mn2 O49A 89.3(3) . 2_676
O38C Mn2 O49A 90.7(3) 2_566 2_676
O38C Mn2 O49A 89.3(3) 2_566 1_445
O38C Mn2 O49A 90.7(3) . 1_445
O49A Mn2 O49A 180.0(2) 2_676 1_445
N12B Mn3 O49B 78.5(4) 1_545 1_445
N22B Mn3 N12B 80.3(4) 1_545 1_545
N22B Mn3 O49B 106.1(5) 1_545 1_445
O38B Mn3 N12B 161.0(4) . 1_545
O38B Mn3 N22B 87.9(4) . 1_545
O38B Mn3 O48B 98.3(3) . 1_445
O38B Mn3 O49B 90.7(4) . 1_445
O48B Mn3 N12B 89.0(3) 1_445 1_545
O48B Mn3 N22B 162.0(5) 1_445 1_545
O48B Mn3 O49B 57.2(4) 1_445 1_445
O49C Mn3 N12B 91.4(4) . 1_545
O49C Mn3 N22B 95.4(5) . 1_545
O49C Mn3 O38B 104.6(4) . .
O49C Mn3 O48B 99.3(4) . 1_445
O49C Mn3 O49B 154.1(4) . 1_445
O39B Mn4 O39B 180.0 . 2_565
O39B Mn4 O48B 90.7(4) 2_565 1_445
O39B Mn4 O48B 90.7(4) . 2_675
O39B Mn4 O48B 89.3(4) 2_565 2_675
O39B Mn4 O48B 89.3(4) . 1_445
O39B Mn4 O48C 84.1(4) . 2_565
O39B Mn4 O48C 84.1(4) 2_565 .
O39B Mn4 O48C 95.9(4) 2_565 2_565
O39B Mn4 O48C 95.9(4) . .
O48B Mn4 O48B 180.0(6) 1_445 2_675
O48C Mn4 O48B 91.3(4) . 2_675
O48C Mn4 O48B 88.7(4) 2_565 2_675
O48C Mn4 O48B 91.3(4) 2_565 1_445
O48C Mn4 O48B 88.7(4) . 1_445
O48C Mn4 O48C 180.0 2_565 .
N12A N11A C1A 118.8(8) . .
N12A N11A C15A 111.8(9) . .
C15A N11A C1A 128.7(10) . .
N12B N11B C1B 121.4(11) . .
N12B N11B C15B 110.8(9) . .
C15B N11B C1B 127.3(11) . .
N12C N11C C1C 118.6(13) . .
C15C N11C C1C 129.8(16) . .
C15C N11C N12C 111.5(13) . .
N11A N12A Mn1 119.9(6) . 1_565
C13A N12A Mn1 132.8(7) . 1_565
C13A N12A N11A 106.4(8) . .
N11B N12B Mn3 119.3(7) . 1_565
N11B N12B C13B 107.2(9) . .
C13B N12B Mn3 132.6(9) . 1_565
N11C N12C C13C 105.4(11) . .
N12A C13A C14A 110.3(10) . .
N12A C13A C16A 119.6(9) . .
C14A C13A C16A 130.0(11) . .
N12B C13B C14B 111.1(11) . .
N12B C13B C16B 121.9(10) . .
C14B C13B C16B 127.0(10) . .
N12C C13C C14C 108.2(14) . .
N12C C13C C16C 123.1(15) . .
C14C C13C C16C 128.6(16) . .
C13A C14A C31A 128.3(12) . .
C15A C14A C13A 105.8(11) . .
C15A C14A C31A 125.3(11) . .
C13B C14B C31B 129.4(12) . .
C15B C14B C13B 104.3(11) . .
C15B C14B C31B 125.9(12) . .
C13C C14C C31C 125.3(15) . .
C15C C14C C13C 106.3(14) . .
C15C C14C C31C 128.3(14) . .
N11A C15A C14A 105.6(10) . .
N11A C15A C17A 123.5(12) . .
C14A C15A C17A 130.8(12) . .
N11B C15B C17B 124.2(12) . .
C14B C15B N11B 106.6(11) . .
C14B C15B C17B 129.2(13) . .
N11C C15C C17C 120.0(15) . .
C14C C15C N11C 108.5(16) . .
C14C C15C C17C 131.4(14) . .
N22A N21A C1A 117.7(9) . .
N22A N21A C25A 111.6(8) . .
C25A N21A C1A 130.1(10) . .
N22B N21B C1B 115.7(11) . .
N22B N21B C25B 113.0(11) . .
C25B N21B C1B 130.6(12) . .
C1C N21C N22C 113.8(16) . .
C25C N21C C1C 135.2(19) . .
C25C N21C N22C 110.7(16) . .
N21A N22A Mn1 122.9(6) . 1_565
C23A N22A Mn1 129.9(8) . 1_565
C23A N22A N21A 105.7(9) . .
N21B N22B Mn3 124.1(8) . 1_565
N21B N22B C23B 105.9(11) . .
C23B N22B Mn3 125.6(11) . 1_565
C23C N22C N21C 105.3(16) . .
N22A C23A C24A 110.4(10) . .
N22A C23A C26A 120.5(11) . .
C24A C23A C26A 129.1(11) . .
N22B C23B C24B 111.5(13) . .
N22B C23B C26B 122.8(13) . .
C24B C23B C26B 125.6(13) . .
N22C C23C C24C 107.5(19) . .
N22C C23C C26C 122(2) . .
C24C C23C C26C 130(2) . .
C23A C24A C41A 126.1(11) . .
C25A C24A C23A 107.8(11) . .
C25A C24A C41A 126.0(11) . .
C23B C24B C41B 130.4(14) . .
C25B C24B C23B 103.8(12) . .
C25B C24B C41B 125.7(12) . .
C23C C24C C41C 125.4(17) . .
C25C C24C C23C 105.0(17) . .
C25C C24C C41C 129.6(17) . .
N21A C25A C27A 122.9(11) . .
C24A C25A N21A 104.4(10) . .
C24A C25A C27A 132.7(13) . .
N21B C25B C24B 105.7(12) . .
N21B C25B C27B 123.1(13) . .
C24B C25B C27B 131.2(13) . .
N21C C25C C24C 111.5(18) . .
N21C C25C C27C 122.8(19) . .
C24C C25C C27C 125.6(18) . .
C32A C31A C14A 120.8(10) . .
C36A C31A C14A 121.8(11) . .
C36A C31A C32A 117.4(10) . .
C32B C31B C14B 122.4(11) . .
C32B C31B C36B 116.4(10) . .
C36B C31B C14B 121.1(10) . .
C32C C31C C14C 122.2(13) . .
C32C C31C C36C 117.8(13) . .
C36C C31C C14C 119.1(12) . .
C33A C32A C31A 120.8(10) . .
C33B C32B C31B 121.4(11) . .
C31C C32C C33C 121.8(17) . .
C32A C33A C34A 121.6(12) . .
C34B C33B C32B 120.2(11) . .
C34C C33C C32C 121.1(15) . .
C33A C34A C35A 118.1(11) . .
C33A C34A C37A 121.1(12) . .
C35A C34A C37A 120.7(11) . .
C33B C34B C35B 120.9(10) . .
C33B C34B C37B 119.4(11) . .
C35B C34B C37B 119.1(11) . .
C33C C34C C35C 118.8(13) . .
C33C C34C C37C 122.7(12) . .
C35C C34C C37C 118.2(12) . .
C36A C35A C34A 120.3(11) . .
C34B C35B C36B 120.4(11) . .
C34C C35C C36C 121.5(13) . .
C35A C36A C31A 121.6(12) . .
C35B C36B C31B 120.5(11) . .
C31C C36C C35C 118.9(13) . .
O38A C37A C34A 117.3(11) . .
O38A C37A O39A 124.7(11) . .
O39A C37A C34A 118.0(13) . .
O38B C37B C34B 116.8(12) . .
O39B C37B C34B 116.8(11) . .
O39B C37B O38B 126.4(11) . .
O38C C37C C34C 115.8(12) . .
O39C C37C C34C 120.5(11) . .
O39C C37C O38C 123.6(11) . .
C37A O38A Mn2 142.9(8) . .
C37B O38B Mn3 125.0(9) . .
C37C O38C Mn2 139.8(9) . .
C37A O39A Mn1 123.8(9) . .
C37B O39B Mn4 142.8(9) . .
C37C O39C Mn1 132.5(8) . .
C42A C41A C24A 123.6(12) . .
C42A C41A C46A 119.9(13) . .
C46A C41A C24A 116.5(12) . .
C24B C41B C46B 122.4(13) . .
C42B C41B C24B 121.0(12) . .
C42B C41B C46B 116.6(12) . .
C42C C41C C24C 117.3(17) . .
C46C C41C C24C 128.6(15) . .
C46C C41C C42C 113.9(17) . .
C41A C42A C43A 121.8(13) . .
C43B C42B C41B 123.2(12) . .
C43C C42C C41C 123(2) . .
C44A C43A C42A 117.6(13) . .
C42B C43B C44B 119.3(13) . .
C42C C43C C44C 122(2) . .
C43A C44A C45A 120.9(13) . .
C43A C44A C47A 119.5(13) . .
C45A C44A C47A 119.5(12) . .
C43B C44B C45B 120.4(14) . .
C43B C44B C47B 120.4(15) . .
C45B C44B C47B 119.1(14) . .
C43C C44C C47C 123.8(14) . .
C45C C44C C43C 114.4(16) . .
C45C C44C C47C 121.7(17) . .
C46A C45A C44A 120.4(12) . .
C46B C45B C44B 118.6(14) . .
C46C C45C C44C 119.6(19) . .
C45A C46A C41A 119.3(12) . .
C45B C46B C41B 121.4(15) . .
C41C C46C C45C 126.7(17) . .
C44A C47A Mn1 170.1(9) . 1_665
O48A C47A Mn1 67.2(7) . 1_665
O48A C47A C44A 119.4(12) . .
O48A C47A O49A 123.4(12) . .
O49A C47A Mn1 56.4(6) . 1_665
O49A C47A C44A 117.2(12) . .
O48B C47B C44B 117.4(13) . .
O49B C47B C44B 122.3(16) . .
O49B C47B O48B 120.3(13) . .
O48C C47C C44C 114.7(16) . .
O48C C47C O49C 126.2(15) . .
O49C C47C C44C 119.0(13) . .
C47A O48A Mn1 85.2(8) . 1_665
Mn3 O48B Mn4 107.7(4) 1_665 1_665
C47B O48B Mn3 94.5(8) . 1_665
C47B O48B Mn4 136.8(8) . 1_665
C47C O48C Mn4 141.4(11) . .
Mn1 O49A Mn2 106.7(3) 1_665 1_665
C47A O49A Mn1 94.8(8) . 1_665
C47A O49A Mn2 138.0(7) . 1_665
C47B O49B Mn3 87.8(9) . 1_665
C47C O49C Mn3 128.7(10) . .
O62 C61 C60 104.8(18) . .
C61 O62 C63 116.4(18) . .
C64 C63 O62 109(3) . .
O67 C66 C65 107.7(12) . .
C66 O67 C68 114.2(13) . .
O67 C68 C69 107.2(15) . .

loop_
_geom_bond_atom_site_label_1
_geom_bond_atom_site_label_2
_geom_bond_distance
_geom_bond_site_symmetry_2
Mn1 N12A 2.327(8) 1_545
Mn1 N22A 2.234(10) 1_545
Mn1 O39A 2.095(7) .
Mn1 O39C 2.078(9) .
Mn1 C47A 2.629(13) 1_445
Mn1 O48A 2.432(10) 1_445
Mn1 O49A 2.197(8) 1_445
C1A N11A 1.457(15) .
C1A N21A 1.438(14) .
C1B N11B 1.418(15) .
C1B N21B 1.486(16) .
C1C N11C 1.42(2) .
C1C N21C 1.38(2) .
Mn2 O38A 2.104(9) 2_566
Mn2 O38A 2.104(9) .
Mn2 O38C 2.137(8) .
Mn2 O38C 2.137(8) 2_566
Mn2 O49A 2.233(8) 2_676
Mn2 O49A 2.233(8) 1_445
Mn3 N12B 2.324(9) 1_545
Mn3 N22B 2.260(12) 1_545
Mn3 O38B 2.108(8) .
Mn3 O48B 2.215(10) 1_445
Mn3 O49B 2.388(11) 1_445
Mn3 O49C 2.069(12) .
Mn4 O39B 2.119(10) 2_565
Mn4 O39B 2.119(10) .
Mn4 O48B 2.221(11) 1_445
Mn4 O48B 2.221(11) 2_675
Mn4 O48C 2.148(10) 2_565
Mn4 O48C 2.148(10) .
N11A N12A 1.362(13) .
N11A C15A 1.372(15) .
N11B N12B 1.326(14) .
N11B C15B 1.399(16) .
N11C N12C 1.353(19) .
N11C C15C 1.347(18) .
N12A Mn1 2.327(8) 1_565
N12A C13A 1.337(15) .
N12B Mn3 2.324(9) 1_565
N12B C13B 1.327(14) .
N12C C13C 1.36(2) .
C13A C14A 1.415(15) .
C13A C16A 1.478(18) .
C13B C14B 1.420(17) .
C13B C16B 1.517(19) .
C13C C14C 1.43(2) .
C13C C16C 1.49(3) .
C14A C15A 1.404(18) .
C14A C31A 1.474(17) .
C14B C15B 1.386(18) .
C14B C31B 1.442(18) .
C14C C15C 1.32(2) .
C14C C31C 1.47(2) .
C15A C17A 1.462(17) .
C15B C17B 1.50(2) .
C15C C17C 1.51(2) .
N21A N22A 1.372(13) .
N21A C25A 1.396(16) .
N21B N22B 1.321(16) .
N21B C25B 1.353(17) .
N21C N22C 1.43(2) .
N21C C25C 1.28(2) .
N22A Mn1 2.234(10) 1_565
N22A C23A 1.336(15) .
N22B Mn3 2.260(12) 1_565
N22B C23B 1.321(18) .
N22C C23C 1.36(3) .
C23A C24A 1.399(18) .
C23A C26A 1.480(18) .
C23B C24B 1.407(19) .
C23B C26B 1.54(2) .
C23C C24C 1.47(3) .
C23C C26C 1.52(3) .
C24A C25A 1.382(17) .
C24A C41A 1.514(18) .
C24B C25B 1.406(19) .
C24B C41B 1.430(18) .
C24C C25C 1.35(2) .
C24C C41C 1.47(3) .
C25A C27A 1.458(19) .
C25B C27B 1.41(2) .
C25C C27C 1.48(3) .
C31A C32A 1.432(17) .
C31A C36A 1.386(17) .
C31B C32B 1.413(17) .
C31B C36B 1.415(16) .
C31C C32C 1.37(2) .
C31C C36C 1.40(2) .
C32A C33A 1.374(16) .
C32B C33B 1.395(16) .
C32C C33C 1.40(2) .
C33A C34A 1.383(17) .
C33B C34B 1.356(18) .
C33C C34C 1.34(2) .
C34A C35A 1.42(2) .
C34A C37A 1.487(18) .
C34B C35B 1.361(17) .
C34B C37B 1.519(15) .
C34C C35C 1.377(17) .
C34C C37C 1.470(18) .
C35A C36A 1.386(19) .
C35B C36B 1.405(16) .
C35C C36C 1.418(19) .
C37A O38A 1.270(16) .
C37A O39A 1.273(15) .
C37B O38B 1.259(16) .
C37B O39B 1.234(17) .
C37C O38C 1.278(15) .
C37C O39C 1.264(15) .
C41A C42A 1.334(19) .
C41A C46A 1.421(19) .
C41B C42B 1.388(19) .
C41B C46B 1.46(2) .
C41C C42C 1.40(3) .
C41C C46C 1.34(2) .
C42A C43A 1.443(19) .
C42B C43B 1.374(19) .
C42C C43C 1.34(3) .
C43A C44A 1.382(18) .
C43B C44B 1.40(2) .
C43C C44C 1.45(3) .
C44A C45A 1.39(2) .
C44A C47A 1.516(18) .
C44B C45B 1.42(2) .
C44B C47B 1.48(2) .
C44C C45C 1.40(2) .
C44C C47C 1.49(2) .
C45A C46A 1.385(18) .
C45B C46B 1.38(2) .
C45C C46C 1.37(3) .
C47A Mn1 2.629(12) 1_665
C47A O48A 1.222(16) .
C47A O49A 1.271(14) .
C47B O48B 1.296(17) .
C47B O49B 1.250(18) .
C47C O48C 1.262(17) .
C47C O49C 1.268(19) .
O48A Mn1 2.432(10) 1_665
O48B Mn3 2.215(10) 1_665
O48B Mn4 2.221(11) 1_665
O49A Mn1 2.197(8) 1_665
O49A Mn2 2.233(8) 1_665
O49B Mn3 2.388(11) 1_665
C60 C61 1.50(3) .
C61 O62 1.40(2) .
O62 C63 1.41(2) .
C63 C64 1.40(3) .
C65 C66 1.51(2) .
C66 O67 1.391(17) .
O67 C68 1.413(17) .
C68 C69 1.47(3) .

loop_
_geom_torsion_atom_site_label_1
_geom_torsion_atom_site_label_2
_geom_torsion_atom_site_label_3
_geom_torsion_atom_site_label_4
_geom_torsion
_geom_torsion_site_symmetry_1
_geom_torsion_site_symmetry_4
Mn1 N12A C13A C14A 167.1(8) 1_565 .
Mn1 N12A C13A C16A -11.4(17) 1_565 .
Mn1 N22A C23A C24A -167.2(8) 1_565 .
Mn1 N22A C23A C26A 15.4(18) 1_565 .
Mn1 C47A O49A Mn2 -121.6(10) 1_665 1_665
C1A N11A N12A Mn1 3.4(14) . 1_565
C1A N11A N12A C13A 173.8(10) . .
C1A N11A C15A C14A -172.4(11) . .
C1A N11A C15A C17A 11(2) . .
C1A N21A N22A Mn1 -2.9(13) . 1_565
C1A N21A N22A C23A -170.3(10) . .
C1A N21A C25A C24A 169.2(11) . .
C1A N21A C25A C27A -8(2) . .
C1B N11B N12B Mn3 -2.6(15) . 1_565
C1B N11B N12B C13B -172.8(11) . .
C1B N11B C15B C14B 172.9(12) . .
C1B N11B C15B C17B -9(2) . .
C1B N21B N22B Mn3 15.2(15) . 1_565
C1B N21B N22B C23B 173.0(11) . .
C1B N21B C25B C24B -172.0(11) . .
C1B N21B C25B C27B 8(2) . .
C1C N11C N12C C13C 174.3(13) . .
C1C N11C C15C C14C -174.9(14) . .
C1C N11C C15C C17C 9(3) . .
C1C N21C N22C C23C -173.9(16) . .
C1C N21C C25C C24C 171.4(18) . .
C1C N21C C25C C27C -5(3) . .
Mn3 N12B C13B C14B -168.5(9) 1_565 .
Mn3 N12B C13B C16B 10.5(19) 1_565 .
Mn3 N22B C23B C24B 157.1(10) 1_565 .
Mn3 N22B C23B C26B -19(2) 1_565 .
N11A C1A N21A N22A 66.2(13) . .
N11A C1A N21A C25A -103.7(13) . .
N11A N12A C13A C14A -1.5(13) . .
N11A N12A C13A C16A -180.0(11) . .
N11B C1B N21B N22B -72.3(14) . .
N11B C1B N21B C25B 97.4(15) . .
N11B N12B C13B C14B -0.1(14) . .
N11B N12B C13B C16B 178.9(13) . .
N11C C1C N21C N22C 110.6(18) . .
N11C C1C N21C C25C -62(3) . .
N11C N12C C13C C14C 2.0(18) . .
N11C N12C C13C C16C 178.2(19) . .
N12A N11A C15A C14A -1.5(14) . .
N12A N11A C15A C17A -178.4(12) . .
N12A C13A C14A C15A 0.6(14) . .
N12A C13A C14A C31A -171.3(12) . .
N12B N11B C15B C14B 1.5(15) . .
N12B N11B C15B C17B 179.7(14) . .
N12B C13B C14B C15B 1.0(16) . .
N12B C13B C14B C31B 174.4(13) . .
N12C N11C C15C C14C 0.4(18) . .
N12C N11C C15C C17C -176.2(14) . .
N12C C13C C14C C15C -1.8(19) . .
N12C C13C C14C C31C 178.8(13) . .
C13A C14A C15A N11A 0.6(14) . .
C13A C14A C15A C17A 177.1(14) . .
C13A C14A C31A C32A -48.6(19) . .
C13A C14A C31A C36A 134.0(14) . .
C13B C14B C15B N11B -1.4(15) . .
C13B C14B C15B C17B -179.6(16) . .
C13B C14B C31B C32B -130.1(17) . .
C13B C14B C31B C36B 47(2) . .
C13C C14C C15C N11C 0.9(18) . .
C13C C14C C15C C17C 176.9(18) . .
C13C C14C C31C C32C -103(2) . .
C13C C14C C31C C36C 88.3(19) . .
C14A C31A C32A C33A 178.4(12) . .
C14A C31A C36A C35A -177.6(12) . .
C14B C31B C32B C33B 179.2(15) . .
C14B C31B C36B C35B -176.8(14) . .
C14C C31C C32C C33C -172(2) . .
C14C C31C C36C C35C 171.2(15) . .
C15A N11A N12A Mn1 -168.4(8) . 1_565
C15A N11A N12A C13A 1.9(13) . .
C15A C14A C31A C32A 140.9(13) . .
C15A C14A C31A C36A -36(2) . .
C15B N11B N12B Mn3 169.4(8) . 1_565
C15B N11B N12B C13B -0.9(14) . .
C15B C14B C31B C32B 42(2) . .
C15B C14B C31B C36B -140.7(15) . .
C15C N11C N12C C13C -1.5(18) . .
C15C C14C C31C C32C 78(3) . .
C15C C14C C31C C36C -91.0(19) . .
C16A C13A C14A C15A 178.8(13) . .
C16A C13A C14A C31A 7(2) . .
C16B C13B C14B C15B -178.0(14) . .
C16B C13B C14B C31B -5(2) . .
C16C C13C C14C C15C -178(2) . .
C16C C13C C14C C31C 3(3) . .
N21A C1A N11A N12A -65.8(14) . .
N21A C1A N11A C15A 104.4(14) . .
N21A N22A C23A C24A -1.1(13) . .
N21A N22A C23A C26A -178.5(12) . .
N21B C1B N11B N12B 64.9(15) . .
N21B C1B N11B C15B -105.6(15) . .
N21B N22B C23B C24B -0.3(16) . .
N21B N22B C23B C26B -176.5(19) . .
N21C C1C N11C N12C 114.4(19) . .
N21C C1C N11C C15C -71(2) . .
N21C N22C C23C C24C 0(2) . .
N21C N22C C23C C26C -179(2) . .
N22A N21A C25A C24A -1.2(13) . .
N22A N21A C25A C27A -178.5(12) . .
N22A C23A C24A C25A 0.4(15) . .
N22A C23A C24A C41A -180.0(11) . .
N22B N21B C25B C24B -2.1(14) . .
N22B N21B C25B C27B 177.7(14) . .
N22B C23B C24B C25B -0.9(17) . .
N22B C23B C24B C41B -178.2(13) . .
N22C N21C C25C C24C -1(2) . .
N22C N21C C25C C27C -178(2) . .
N22C C23C C24C C25C -1(2) . .
N22C C23C C24C C41C 179.4(17) . .
C23A C24A C25A N21A 0.5(14) . .
C23A C24A C25A C27A 177.5(15) . .
C23A C24A C41A C42A 129.7(15) . .
C23A C24A C41A C46A -48.6(18) . .
C23B C24B C25B N21B 1.8(14) . .
C23B C24B C25B C27B -178.0(16) . .
C23B C24B C41B C42B 49(2) . .
C23B C24B C41B C46B -128.5(18) . .
C23C C24C C25C N21C 2(2) . .
C23C C24C C25C C27C 178(2) . .
C23C C24C C41C C42C -80(3) . .
C23C C24C C41C C46C 106(3) . .
C24A C41A C42A C43A -176.1(12) . .
C24A C41A C46A C45A 173.4(11) . .
C24B C41B C42B C43B -175.5(13) . .
C24B C41B C46B C45B 176.8(15) . .
C24C C41C C42C C43C 177(2) . .
C24C C41C C46C C45C -180(2) . .
C25A N21A N22A Mn1 168.8(7) . 1_565
C25A N21A N22A C23A 1.4(13) . .
C25A C24A C41A C42A -51(2) . .
C25A C24A C41A C46A 131.0(14) . .
C25B N21B N22B Mn3 -156.3(8) . 1_565
C25B N21B N22B C23B 1.5(15) . .
C25B C24B C41B C42B -127.8(15) . .
C25B C24B C41B C46B 55(2) . .
C25C N21C N22C C23C 1(2) . .
C25C C24C C41C C42C 101(2) . .
C25C C24C C41C C46C -73(3) . .
C26A C23A C24A C25A 177.5(14) . .
C26A C23A C24A C41A -3(2) . .
C26B C23B C24B C25B 175(2) . .
C26B C23B C24B C41B -2(3) . .
C26C C23C C24C C25C 178(3) . .
C26C C23C C24C C41C -1(4) . .
C31A C14A C15A N11A 172.8(11) . .
C31A C14A C15A C17A -11(2) . .
C31A C32A C33A C34A 1.9(19) . .
C31B C14B C15B N11B -175.1(12) . .
C31B C14B C15B C17B 7(3) . .
C31B C32B C33B C34B -1(3) . .
C31C C14C C15C N11C -179.8(13) . .
C31C C14C C15C C17C -4(3) . .
C31C C32C C33C C34C 2(4) . .
C32A C31A C36A C35A 5.0(19) . .
C32A C33A C34A C35A -0.3(19) . .
C32A C33A C34A C37A -178.8(12) . .
C32B C31B C36B C35B 1(2) . .
C32B C33B C34B C35B -2(3) . .
C32B C33B C34B C37B -174.2(15) . .
C32C C31C C36C C35C 2(2) . .
C32C C33C C34C C35C 1(3) . .
C32C C33C C34C C37C 174.5(19) . .
C33A C34A C35A C36A 1(2) . .
C33A C34A C37A O38A 24.8(18) . .
C33A C34A C37A O39A -154.3(12) . .
C33B C34B C35B C36B 5(2) . .
C33B C34B C37B O38B -29(2) . .
C33B C34B C37B O39B 152.8(15) . .
C33C C34C C35C C36C -2(2) . .
C33C C34C C37C O38C 12(2) . .
C33C C34C C37C O39C -166.8(14) . .
C34A C35A C36A C31A -4(2) . .
C34A C37A O38A Mn2 -141.8(11) . .
C34A C37A O39A Mn1 161.8(8) . .
C34B C35B C36B C31B -4(2) . .
C34B C37B O38B Mn3 -160.6(10) . .
C34B C37B O39B Mn4 148.6(12) . .
C34C C35C C36C C31C 1(2) . .
C34C C37C O38C Mn2 -177.6(9) . .
C34C C37C O39C Mn1 -174.2(8) . .
C35A C34A C37A O38A -153.7(13) . .
C35A C34A C37A O39A 27.2(18) . .
C35B C34B C37B O38B 159.4(15) . .
C35B C34B C37B O39B -19(2) . .
C35C C34C C37C O38C -173.9(12) . .
C35C C34C C37C O39C 7.3(18) . .
C36A C31A C32A C33A -4.2(18) . .
C36B C31B C32B C33B 2(2) . .
C36C C31C C32C C33C -3(3) . .
C37A C34A C35A C36A 179.6(12) . .
C37B C34B C35B C36B 176.6(14) . .
C37C C34C C35C C36C -176.2(13) . .
O38A C37A O39A Mn1 -17.3(18) . .
O38B C37B O39B Mn4 -30(3) . .
O38C C37C O39C Mn1 7.0(17) . .
O39A C37A O38A Mn2 37(2) . .
O39B C37B O38B Mn3 18(2) . .
O39C C37C O38C Mn2 1.3(19) . .
C41A C24A C25A N21A -179.2(11) . .
C41A C24A C25A C27A -2(2) . .
C41A C42A C43A C44A 0(2) . .
C41B C24B C25B N21B 179.2(12) . .
C41B C24B C25B C27B -1(2) . .
C41B C42B C43B C44B 1(2) . .
C41C C24C C25C N21C -179.1(18) . .
C41C C24C C25C C27C -3(3) . .
C41C C42C C43C C44C 7(4) . .
C42A C41A C46A C45A -5.0(19) . .
C42A C43A C44A C45A 1(2) . .
C42A C43A C44A C47A 175.6(12) . .
C42B C41B C46B C45B -1(2) . .
C42B C43B C44B C45B -6(2) . .
C42B C43B C44B C47B 178.5(13) . .
C42C C41C C46C C45C 6(3) . .
C42C C43C C44C C45C -3(3) . .
C42C C43C C44C C47C -178.0(19) . .
C43A C44A C45A C46A -4(2) . .
C43A C44A C47A O48A 14.8(18) . .
C43A C44A C47A O49A -168.0(11) . .
C43B C44B C45B C46B 7(2) . .
C43B C44B C47B O48B -8.8(19) . .
C43B C44B C47B O49B 171.5(13) . .
C43C C44C C45C C46C 0(3) . .
C43C C44C C47C O48C -20(2) . .
C43C C44C C47C O49C 164.2(14) . .
C44A C45A C46A C41A 5.8(19) . .
C44A C47A O48A Mn1 171.8(10) . 1_665
C44A C47A O49A Mn1 -171.3(9) . 1_665
C44A C47A O49A Mn2 67.1(15) . 1_665
C44B C45B C46B C41B -4(3) . .
C44B C47B O48B Mn3 175.6(10) . 1_665
C44B C47B O48B Mn4 -62.5(14) . 1_665
C44B C47B O49B Mn3 -176.0(11) . 1_665
C44C C45C C46C C41C -2(3) . .
C44C C47C O48C Mn4 -178.6(10) . .
C44C C47C O49C Mn3 171.2(8) . .
C45A C44A C47A O48A -170.3(12) . .
C45A C44A C47A O49A 6.8(17) . .
C45B C44B C47B O48B 175.2(12) . .
C45B C44B C47B O49B -4(2) . .
C45C C44C C47C O48C 165.4(15) . .
C45C C44C C47C O49C -11(2) . .
C46A C41A C42A C43A 2(2) . .
C46B C41B C42B C43B 2(2) . .
C46C C41C C42C C43C -8(3) . .
C47A C44A C45A C46A -178.6(11) . .
C47B C44B C45B C46B -177.2(15) . .
C47C C44C C45C C46C 175.6(17) . .
O48A C47A O49A Mn1 5.7(12) . 1_665
O48A C47A O49A Mn2 -115.9(13) . 1_665
O48B C47B O49B Mn3 4.4(11) . 1_665
O48C C47C O49C Mn3 -4.2(18) . .
O49A C47A O48A Mn1 -5.2(11) . 1_665
O49B C47B O48B Mn3 -4.8(12) . 1_665
O49B C47B O48B Mn4 117.1(14) . 1_665
O49C C47C O48C Mn4 -3(2) . .
C60 C61 O62 C63 -177.1(15) . .
C61 O62 C63 C64 163(2) . .
C65 C66 O67 C68 177.2(13) . .
C66 O67 C68 C69 -175.3(15) . .

loop_
_platon_squeeze_void_nr
_platon_squeeze_void_average_x
_platon_squeeze_void_average_y
_platon_squeeze_void_average_z
_platon_squeeze_void_volume
_platon_squeeze_void_count_electrons
_platon_squeeze_void_content
1 0.058 0.386 0.249 517 157 ' '
2 -0.058 0.220 0.751 517 159 ' '
